data_7231967
loop_
_publ_author_name
'Stevenson, Erin L.'
'Lancaster, Robert W.'
'Buanz, Asma B. M.'
'Price, Louise S.'
'Tocher, Derek A.'
'Price, Sarah L.'

_publ_section_title
;
 The solid state forms of the sex hormone 17-\b-estradiol
;
_journal_issue 13
_journal_name_full CrystEngComm
_journal_page_first 2154
_journal_paper_doi 10.1039/C8CE01874J
_journal_volume 21
_journal_year 2019
_chemical_absolute_configuration rm
_chemical_formula_moiety '2(C18 H24 O2)'
_chemical_formula_sum 'C36 H48 O4'
_chemical_formula_weight 544.74
_chemical_name_systematic 'Beta Estradiol Anhydrate'
_space_group_crystal_system orthorhombic
_space_group_IT_number 19
_space_group_name_Hall 'P 2ac 2ab'
_space_group_name_H-M_alt 'P 21 21 21'
_symmetry_space_group_name_Hall 'P 2ac 2ab'
_symmetry_space_group_name_H-M 'P 21 21 21'
_atom_sites_solution_hydrogens mixed
_atom_sites_solution_primary direct
_audit_creation_date 2017-02-20
_audit_creation_method
;
Olex2 1.2
(compiled 2015.01.26 svn.r3150 for OlexSys, GUI svn.r4998)
;
_audit_update_record
;
2018-10-25 deposited with the CCDC.
2018-12-07 downloaded from the CCDC.
;
_cell_angle_alpha 90
_cell_angle_beta 90
_cell_angle_gamma 90
_cell_formula_units_Z 4
_cell_length_a 6.41117(7)
_cell_length_b 12.19725(13)
_cell_length_c 37.9575(4)
_cell_measurement_reflns_used 25363
_cell_measurement_temperature 150.00(10)
_cell_measurement_theta_max 73.4790
_cell_measurement_theta_min 3.7720
_cell_volume 2968.23(6)
_computing_cell_refinement 'CrysAlisPro 1.171.38.43f (Rigaku OD, 2015)'
_computing_data_collection 'CrysAlisPro 1.171.38.43f (Rigaku OD, 2015)'
_computing_data_reduction 'CrysAlisPro 1.171.38.43f (Rigaku OD, 2015)'
_computing_molecular_graphics 'Olex2 (Dolomanov et al., 2009)'
_computing_publication_material 'Olex2 (Dolomanov et al., 2009)'
_computing_structure_refinement 'ShelXL (Sheldrick, 2008)'
_computing_structure_solution 'ShelXS (Sheldrick, 2008)'
_diffrn_ambient_environment N~2~
_diffrn_ambient_temperature 150.00(10)
_diffrn_detector 'CCD plate'
_diffrn_detector_area_resol_mean 5.2031
_diffrn_detector_type Atlas
_diffrn_measured_fraction_theta_full 0.998
_diffrn_measured_fraction_theta_max 0.996
_diffrn_measurement_details
;
List of Runs (angles in degrees, time in seconds):

  # Type    Start    End  Width  t~exp~   \w     \q     \k     \f   Frames
#--------------------------------------------------------------------------
  1  \w    -59.00 -10.00   1.00    1.00    --  -42.62 -77.00 -60.00   49
  2  \w    -39.00 -10.00   1.00    1.00    --  -42.62 -77.00-150.00   29
  3  \w      4.00  57.00   1.00    1.00    --   42.62 -99.00-150.00   53
  4  \w     33.00 118.00   1.00    2.50    --  106.36-125.00 -30.00   85
  5  \w     75.00 102.00   1.00    2.50    --  106.36 -94.00-150.00   27
  6  \w     25.00 108.00   1.00    2.50    --  106.36 -94.00   0.00   83
  7  \w     48.00 109.00   1.00    2.50    --  106.36 -94.00  90.00   61
  8  \w     34.00 129.00   1.00    2.50    --  106.36 -61.00 120.00   95
  9  \w     81.00 139.00   1.00    2.50    --  106.36  45.00  30.00   58
 10  \w    106.00 139.00   1.00    2.50    --  106.36  77.00  60.00   33
 11  \w    129.00 156.00   1.00    2.50    --  106.36  57.00 122.50   27
 12  \w     78.00 104.00   1.00    2.50    --  106.36  56.00 147.70   26
 13  \w     76.00 130.00   1.00    2.50    --  106.36  66.00  91.10   54
 14  \w     77.00 103.00   1.00    2.50    --  106.36  61.00  60.00   26
 15  \w     77.00 103.00   1.00    2.50    --  106.36  61.00  30.00   26
 16  \w     76.00 101.00   1.00    2.50    --  106.36  69.00  -7.06   25
 17  \w     79.00 177.00   1.00    2.50    --  106.36  52.00  -7.92   98
 18  \w    138.00 164.00   1.00    2.50    --  106.36  61.00 -90.00   26
 19  \w    130.00 178.00   1.00    2.50    --  106.36  77.00-180.00   48
 20  \w     81.00 108.00   1.00    2.50    --  106.36  61.00-180.00   27
 21  \w     74.00 100.00   1.00    2.50    --  106.36  77.00-180.00   26
 22  \w     78.00 166.00   1.00    2.50    --  106.36  61.00-150.00   88
 23  \w     77.00 104.00   1.00    2.50    --  106.36  61.00 -90.00   27
 24  \w     77.00 176.00   1.00    2.50    --  106.36  60.00 -45.78   99
 25  \w     79.00 105.00   1.00    2.50    --  106.36  55.00 132.65   26
 26  \w     78.00 104.00   1.00    2.50    --  106.36  57.00 122.50   26
 27  \w     77.00 139.00   1.00    2.50    --  106.36  64.00 150.22   62
 28  \w     74.00 100.00   1.00    2.50    --  106.36  77.00  60.00   26
 29  \w     74.00 178.00   1.00    2.50    --  106.36  77.00  90.00  104
 30  \w     74.00 175.00   1.00    2.50    --  106.36  77.00 150.00  101
 31  \w     77.00 103.00   1.00    2.50    --  106.36  61.00 -30.00   26
 32  \w     77.00 156.00   1.00    2.50    --  106.36  61.00 -60.00   79
 33  \w     77.00 103.00   1.00    2.50    --  106.36  61.00-120.00   26
 34  \w     74.00 100.00   1.00    2.50    --  106.36  77.00 -90.00   26
 35  \w     74.00 178.00   1.00    2.50    --  106.36  77.00-120.00  104
 36  \w     74.00 100.00   1.00    2.50    --  106.36  77.00 -30.00   26
 37  \w     74.00 177.00   1.00    2.50    --  106.36  77.00  30.00  103
 38  \w     74.00 100.00   1.00    2.50    --  106.36  77.00-150.00   26
 39  \w     13.00  39.00   1.00    1.00    --   42.62  77.00-180.00   26
 40  \w    -68.00  28.00   1.00    1.00    --  -42.62  57.00 -30.00   96
 41  \w    -66.00 -16.00   1.00    1.00    --  -42.62 -57.00 150.00   50
 42  \w    -66.00 -10.00   1.00    1.00    --  -42.62 -77.00  90.00   56
 43  \w    -69.00 -11.00   1.00    1.00    --  -42.62 -77.00  30.00   58
 44  \w      3.00  76.00   1.00    1.00    --   42.62 -99.00  90.00   73
 45  \w   -110.00 -18.00   1.00    1.00    --  -42.62 -38.00-150.00   92
 46  \w   -117.00 -90.00   1.00    1.00    --  -42.62 -77.00-150.00   27
 47  \w   -119.00  -8.00   1.00    1.00    --  -42.62 -19.00 -60.00  111
 48  \w   -113.00 -73.00   1.00    1.00    --  -42.62 -77.00  90.00   40
;
_diffrn_measurement_device 'four-circle diffractometer'
_diffrn_measurement_device_type 'SuperNova, Dual, Cu at zero, Atlas'
_diffrn_measurement_method '\w scans'
_diffrn_orient_matrix_type 'CrysAlisPro convention (1999,Acta A55,543-557)'
_diffrn_orient_matrix_UB_11 0.0772799000
_diffrn_orient_matrix_UB_12 0.0718110000
_diffrn_orient_matrix_UB_13 0.0307349000
_diffrn_orient_matrix_UB_21 -0.1155026000
_diffrn_orient_matrix_UB_22 0.0994059000
_diffrn_orient_matrix_UB_23 -0.0157067000
_diffrn_orient_matrix_UB_31 -0.1959765000
_diffrn_orient_matrix_UB_32 -0.0302587000
_diffrn_orient_matrix_UB_33 0.0213637000
_diffrn_radiation_monochromator mirror
_diffrn_radiation_probe x-ray
_diffrn_radiation_type CuK\a
_diffrn_radiation_wavelength 1.54184
_diffrn_reflns_av_R_equivalents 0.0520
_diffrn_reflns_av_unetI/netI 0.0222
_diffrn_reflns_Laue_measured_fraction_full 0.998
_diffrn_reflns_Laue_measured_fraction_max 0.996
_diffrn_reflns_limit_h_max 7
_diffrn_reflns_limit_h_min -7
_diffrn_reflns_limit_k_max 15
_diffrn_reflns_limit_k_min -15
_diffrn_reflns_limit_l_max 47
_diffrn_reflns_limit_l_min -47
_diffrn_reflns_number 48838
_diffrn_reflns_point_group_measured_fraction_full 0.999
_diffrn_reflns_point_group_measured_fraction_max 0.994
_diffrn_reflns_theta_full 67.684
_diffrn_reflns_theta_max 73.711
_diffrn_reflns_theta_min 3.807
_diffrn_source 'micro-focus sealed X-ray tube'
_diffrn_source_type 'SuperNova (Cu) X-ray Source'
_exptl_absorpt_coefficient_mu 0.604
_exptl_absorpt_correction_T_max 1.00000
_exptl_absorpt_correction_T_min 0.72015
_exptl_absorpt_correction_type multi-scan
_exptl_absorpt_process_details
;
CrysAlisPro 1.171.38.43f (Rigaku Oxford Diffraction, 2015)
Empirical absorption correction using spherical harmonics,
 implemented in SCALE3 ABSPACK scaling algorithm.
;
_exptl_crystal_colour 'clear colourless'
_exptl_crystal_colour_lustre clear
_exptl_crystal_colour_primary colourless
_exptl_crystal_density_diffrn 1.219
_exptl_crystal_description block
_exptl_crystal_F_000 1184
_exptl_crystal_recrystallization_method 'Sublimation at 0.04 Torr'
_exptl_crystal_size_max 0.3
_exptl_crystal_size_mid 0.2
_exptl_crystal_size_min 0.1
_refine_diff_density_max 0.202
_refine_diff_density_min -0.203
_refine_diff_density_rms 0.041
_refine_ls_abs_structure_details
;
 Flack x determined using 2363 quotients [(I+)-(I-)]/[(I+)+(I-)]
 (Parsons, Flack and Wagner, Acta Cryst. B69 (2013) 249-259).
;
_refine_ls_abs_structure_Flack -0.07(7)
_refine_ls_extinction_method none
_refine_ls_goodness_of_fit_ref 1.073
_refine_ls_hydrogen_treatment mixed
_refine_ls_matrix_type full
_refine_ls_number_parameters 417
_refine_ls_number_reflns 5932
_refine_ls_number_restraints 0
_refine_ls_restrained_S_all 1.073
_refine_ls_R_factor_all 0.0397
_refine_ls_R_factor_gt 0.0384
_refine_ls_shift/su_max 0.000
_refine_ls_shift/su_mean 0.000
_refine_ls_structure_factor_coef Fsqd
_refine_ls_weighting_details 'w=1/[\s^2^(Fo^2^)+(0.0660P)^2^+0.3320P] where P=(Fo^2^+2Fc^2^)/3'
_refine_ls_weighting_scheme calc
_refine_ls_wR_factor_gt 0.1003
_refine_ls_wR_factor_ref 0.1015
_reflns_Friedel_coverage 0.730
_reflns_Friedel_fraction_full 0.999
_reflns_Friedel_fraction_max 0.991
_reflns_number_gt 5742
_reflns_number_total 5932
_reflns_threshold_expression 'I > 2\s(I)'
_cod_data_source_file c8ce01874j2.cif
_cod_data_source_block xstr0716
_cod_depositor_comments 'Adding full bibliography for 7231965--7231969.cif.'
_cod_database_code 7231967
_chemical_oxdiff_formula C18H24O2
_chemical_oxdiff_usercomment anhydrous?
_shelx_space_group_comment
;
The symmetry employed for this shelxl refinement is uniquely defined
by the following loop, which should always be used as a source of
symmetry information in preference to the above space-group names.
They are only intended as comments.
;
_reflns_odcompleteness_completeness 99.94
_reflns_odcompleteness_iscentric 1
_reflns_odcompleteness_theta 66.49
_olex2_refinement_description
;
1. Fixed Uiso
 At 1.2 times of:
  All C(H) groups, All C(H,H) groups
 At 1.5 times of:
  All C(H,H,H) groups, All O(H) groups
2.a Ternary CH refined with riding coordinates:
 C9(H9), C11(H11), C35(H35)
2.b Secondary CH2 refined with riding coordinates:
 C13(H13A,H13B), C19(H19A,H19B), C23(H23A,H23B), C30(H30A,H30B), C31(H31A,
 H31B), C33(H33A,H33B), C34(H34A,H34B), C36(H36A,H36B), C38(H38A,H38B),
 C39(H39A,H39B), C40(H40A,H40B)
2.c Aromatic/amide H refined with riding coordinates:
 C6(H6), C15(H15), C16(H16), C32(H32)
2.d Idealised Me refined as rotating group:
 C37(H37A,H37B,H37C)
2.e Idealised tetrahedral OH refined as rotating group:
 O1(H1), O2(H2), O3(H3)
;
_shelx_shelxl_version_number 2016/6
_olex2_date_sample_data_collection 2017-02-09
_olex2_exptl_crystal_mounting_method 'Nylon Loop'
_olex2_submission_special_instructions 'No special instructions were received'
_oxdiff_exptl_absorpt_empirical_details
;
Empirical correction (ABSPACK) includes:
- Absorption correction using spherical harmonics
- Frame scaling
- Detector area scaling
;
_oxdiff_exptl_absorpt_empirical_full_max 1.372
_oxdiff_exptl_absorpt_empirical_full_min 0.712

loop_
_space_group_symop_operation_xyz
'x, y, z'
'-x+1/2, -y, z+1/2'
'x+1/2, -y+1/2, -z'
'-x, y+1/2, -z+1/2'

loop_
_atom_site_label
_atom_site_type_symbol
_atom_site_fract_x
_atom_site_fract_y
_atom_site_fract_z
_atom_site_U_iso_or_equiv
_atom_site_adp_type
_atom_site_occupancy
_atom_site_site_symmetry_order
_atom_site_calc_flag
_atom_site_refinement_flags_posn
O1 O -0.1950(2) -0.04338(11) -0.17273(4) 0.0278(3) Uani 1 1 d .
H1 H -0.296489 -0.054150 -0.160051 0.042 Uiso 1 1 calc GR
O2 O 0.1604(2) 0.83126(11) -0.16365(4) 0.0321(3) Uani 1 1 d .
H2 H 0.055540 0.869636 -0.164633 0.048 Uiso 1 1 calc GR
O3 O -0.5122(3) -0.08725(14) -0.12763(4) 0.0361(4) Uani 1 1 d .
H3 H -0.606593 -0.120123 -0.137677 0.054 Uiso 1 1 calc GR
C4 C -0.0022(3) 0.10415(16) -0.19753(5) 0.0230(4) Uani 1 1 d .
C5 C -0.3258(3) 0.14127(16) -0.16788(5) 0.0237(4) Uani 1 1 d .
C6 C -0.2927(3) 0.25272(15) -0.17320(5) 0.0226(4) Uani 1 1 d .
H6 H -0.391505 0.302290 -0.164959 0.027 Uiso 1 1 calc R
O7 O -0.2369(3) 0.26981(15) 0.13162(4) 0.0369(4) Uani 1 1 d .
C8 C 0.1483(3) 0.44173(15) -0.20315(5) 0.0208(4) Uani 1 1 d .
C9 C 0.1488(3) 0.74731(15) -0.19004(5) 0.0251(4) Uani 1 1 d .
H9 H 0.036299 0.765872 -0.206458 0.030 Uiso 1 1 calc R
C10 C -0.1159(3) 0.29283(14) -0.19054(5) 0.0206(4) Uani 1 1 d .
C11 C -0.0810(3) 0.41604(15) -0.19446(5) 0.0218(4) Uani 1 1 d .
H11 H -0.164591 0.440351 -0.214614 0.026 Uiso 1 1 calc R
C12 C -0.1754(3) 0.06736(15) -0.17918(5) 0.0229(4) Uani 1 1 d .
C13 C -0.1547(3) 0.48214(16) -0.16224(5) 0.0273(4) Uani 1 1 d .
H13A H -0.302664 0.469596 -0.158760 0.033 Uiso 1 1 calc R
H13B H -0.082225 0.455828 -0.141457 0.033 Uiso 1 1 calc R
C14 C -0.2111(3) 0.07023(16) 0.06016(5) 0.0256(4) Uani 1 1 d .
C15 C -0.1584(3) 0.13495(18) 0.08917(5) 0.0281(4) Uani 1 1 d .
H15 H -0.027548 0.127333 0.099455 0.034 Uiso 1 1 calc R
C16 C -0.4925(4) 0.22174(17) 0.08757(5) 0.0306(4) Uani 1 1 d .
H16 H -0.589579 0.269862 0.097187 0.037 Uiso 1 1 calc R
C17 C 0.0265(3) 0.21640(15) -0.20402(5) 0.0214(4) Uani 1 1 d .
C18 C 0.1670(3) 0.56505(15) -0.20895(5) 0.0221(4) Uani 1 1 d .
C19 C 0.2162(3) 0.25161(15) -0.22501(5) 0.0235(4) Uani 1 1 d .
H19A H 0.222545 0.208697 -0.246500 0.028 Uiso 1 1 calc R
H19B H 0.340613 0.235477 -0.211414 0.028 Uiso 1 1 calc R
C20 C -0.2749(3) -0.04208(16) -0.00464(5) 0.0251(4) Uani 1 1 d .
C21 C -0.4031(3) 0.08551(16) 0.04319(5) 0.0248(4) Uani 1 1 d .
C22 C -0.3493(4) -0.11259(16) -0.03523(5) 0.0275(4) Uani 1 1 d .
C23 C -0.5760(4) 0.0867(2) -0.01763(6) 0.0355(5) Uani 1 1 d .
H23A H -0.486907 0.147165 -0.024663 0.043 Uiso 1 1 calc R
H23B H -0.702571 0.117399 -0.007705 0.043 Uiso 1 1 calc R
C24 C 0.2168(3) 0.37317(16) -0.23465(5) 0.0254(4) Uani 1 1 d .
C25 C -0.4639(3) 0.01888(17) 0.01075(5) 0.0266(4) Uani 1 1 d .
C26 C 0.1098(3) 0.63118(15) -0.17577(5) 0.0223(4) Uani 1 1 d .
C27 C -0.4423(4) -0.04238(16) -0.06497(5) 0.0282(4) Uani 1 1 d .
C28 C -0.2977(4) 0.21007(16) 0.10281(5) 0.0271(4) Uani 1 1 d .
C29 C -0.2855(5) 0.0392(2) -0.08026(6) 0.0394(6) Uani 1 1 d .
C30 C 0.3539(4) 0.73802(17) -0.21097(6) 0.0324(5) Uani 1 1 d .
H30A H 0.471592 0.759634 -0.196505 0.039 Uiso 1 1 calc R
H30B H 0.349718 0.784540 -0.231690 0.039 Uiso 1 1 calc R
C31 C -0.6323(4) 0.0182(2) -0.05050(6) 0.0363(5) Uani 1 1 d .
H31A H -0.739630 -0.034536 -0.044379 0.044 Uiso 1 1 calc R
H31B H -0.688029 0.066183 -0.068582 0.044 Uiso 1 1 calc R
C32 C -0.5416(4) 0.16111(18) 0.05786(6) 0.0309(4) Uani 1 1 d .
H32 H -0.671216 0.171092 0.047327 0.037 Uiso 1 1 calc R
C33 C 0.3720(4) 0.61531(17) -0.22173(5) 0.0291(4) Uani 1 1 d .
H33A H 0.386396 0.607771 -0.247056 0.035 Uiso 1 1 calc R
H33B H 0.490522 0.580854 -0.210353 0.035 Uiso 1 1 calc R
C34 C -0.1159(3) 0.60607(15) -0.16613(6) 0.0273(4) Uani 1 1 d .
H34A H -0.207198 0.635093 -0.184259 0.033 Uiso 1 1 calc R
H34B H -0.150099 0.642381 -0.144143 0.033 Uiso 1 1 calc R
C35 C -0.4856(4) -0.13108(17) -0.09284(5) 0.0320(5) Uani 1 1 d .
H35 H -0.611787 -0.171489 -0.086203 0.038 Uiso 1 1 calc R
C36 C -0.0596(4) -0.0185(2) 0.04887(6) 0.0346(5) Uani 1 1 d .
H36A H -0.006506 -0.055503 0.069643 0.041 Uiso 1 1 calc R
H36B H 0.057614 0.015095 0.036868 0.041 Uiso 1 1 calc R
C37 C 0.2552(4) 0.61020(16) -0.14430(5) 0.0288(4) Uani 1 1 d .
H37A H 0.396970 0.623733 -0.151199 0.043 Uiso 1 1 calc GR
H37B H 0.241217 0.535444 -0.136750 0.043 Uiso 1 1 calc GR
H37C H 0.218337 0.658327 -0.125279 0.043 Uiso 1 1 calc GR
C38 C -0.1961(4) -0.18897(19) -0.05393(6) 0.0396(5) Uani 1 1 d .
H38A H -0.180777 -0.257369 -0.041151 0.048 Uiso 1 1 calc R
H38B H -0.060282 -0.154753 -0.056281 0.048 Uiso 1 1 calc R
C39 C -0.1596(4) -0.10270(18) 0.02457(6) 0.0340(5) Uani 1 1 d .
H39A H -0.256340 -0.148071 0.037745 0.041 Uiso 1 1 calc R
H39B H -0.053187 -0.149778 0.014512 0.041 Uiso 1 1 calc R
C40 C -0.2963(4) -0.20851(18) -0.09037(6) 0.0389(6) Uani 1 1 d .
H40A H -0.197167 -0.192449 -0.108972 0.047 Uiso 1 1 calc R
H40B H -0.340516 -0.284243 -0.092649 0.047 Uiso 1 1 calc R
H22 H -0.475(4) -0.161(2) -0.0272(6) 0.028(6) Uiso 1 1 d .
H20 H -0.178(4) 0.013(2) -0.0131(6) 0.024(6) Uiso 1 1 d .
H5 H -0.447(4) 0.115(2) -0.1563(6) 0.024(6) Uiso 1 1 d .
H4 H 0.097(4) 0.052(2) -0.2061(7) 0.031(6) Uiso 1 1 d .
H24A H 0.364(4) 0.396(2) -0.2423(6) 0.024(6) Uiso 1 1 d .
H8 H 0.233(4) 0.4187(18) -0.1826(6) 0.017(5) Uiso 1 1 d .
H25 H -0.560(4) -0.039(2) 0.0178(6) 0.026(6) Uiso 1 1 d .
H18 H 0.063(4) 0.5865(18) -0.2274(6) 0.019(5) Uiso 1 1 d .
H29A H -0.170(5) 0.004(2) -0.0911(7) 0.031(6) Uiso 1 1 d .
H29B H -0.225(5) 0.090(2) -0.0634(8) 0.045(8) Uiso 1 1 d .
H29C H -0.352(6) 0.081(3) -0.0991(9) 0.053(9) Uiso 1 1 d .
H24B H 0.128(5) 0.383(2) -0.2551(7) 0.040(7) Uiso 1 1 d .
H7 H -0.338(6) 0.297(3) 0.1411(9) 0.060(11) Uiso 1 1 d .

loop_
_atom_site_aniso_label
_atom_site_aniso_U_11
_atom_site_aniso_U_22
_atom_site_aniso_U_33
_atom_site_aniso_U_23
_atom_site_aniso_U_13
_atom_site_aniso_U_12
O1 0.0304(8) 0.0180(6) 0.0351(7) 0.0014(5) 0.0041(6) 0.0001(5)
O2 0.0296(8) 0.0197(6) 0.0470(9) -0.0073(6) -0.0089(7) 0.0014(6)
O3 0.0399(9) 0.0411(9) 0.0274(7) -0.0035(6) -0.0010(6) -0.0186(7)
C4 0.0233(10) 0.0213(9) 0.0245(8) -0.0031(7) -0.0002(7) 0.0022(7)
C5 0.0241(10) 0.0223(9) 0.0247(8) 0.0000(7) 0.0010(7) -0.0023(7)
C6 0.0222(9) 0.0196(8) 0.0259(9) -0.0016(7) 0.0002(7) 0.0012(7)
O7 0.0343(9) 0.0477(9) 0.0287(7) -0.0107(7) -0.0012(7) -0.0012(8)
C8 0.0209(9) 0.0189(8) 0.0227(8) -0.0022(6) 0.0006(7) -0.0006(7)
C9 0.0249(10) 0.0182(8) 0.0322(9) -0.0006(7) -0.0068(8) -0.0012(8)
C10 0.0195(9) 0.0200(8) 0.0222(8) -0.0022(6) -0.0016(7) 0.0007(7)
C11 0.0206(9) 0.0181(8) 0.0266(9) -0.0005(7) 0.0002(7) 0.0008(7)
C12 0.0267(10) 0.0177(8) 0.0242(8) 0.0002(6) -0.0033(7) -0.0010(7)
C13 0.0239(10) 0.0205(9) 0.0374(10) -0.0031(7) 0.0100(8) -0.0013(7)
C14 0.0262(10) 0.0265(9) 0.0242(8) 0.0037(7) 0.0007(8) 0.0028(8)
C15 0.0241(10) 0.0360(10) 0.0241(9) 0.0037(8) -0.0005(7) 0.0003(9)
C16 0.0344(12) 0.0289(10) 0.0284(9) -0.0014(8) -0.0012(8) 0.0079(9)
C17 0.0218(9) 0.0221(8) 0.0203(8) -0.0024(6) -0.0020(7) 0.0007(7)
C18 0.0202(9) 0.0209(9) 0.0252(8) -0.0007(7) -0.0014(7) -0.0015(7)
C19 0.0205(9) 0.0231(9) 0.0269(9) -0.0046(7) 0.0023(7) -0.0004(7)
C20 0.0277(10) 0.0209(8) 0.0268(9) -0.0003(7) 0.0004(8) 0.0013(8)
C21 0.0261(10) 0.0233(9) 0.0250(8) 0.0014(7) -0.0015(7) 0.0019(8)
C22 0.0314(11) 0.0212(9) 0.0299(9) -0.0015(7) 0.0032(8) -0.0016(8)
C23 0.0403(13) 0.0343(11) 0.0320(10) -0.0062(8) -0.0089(9) 0.0118(10)
C24 0.0257(10) 0.0243(9) 0.0262(9) -0.0034(7) 0.0058(8) -0.0026(8)
C25 0.0269(10) 0.0236(9) 0.0293(9) -0.0012(7) -0.0010(8) 0.0013(8)
C26 0.0225(9) 0.0173(8) 0.0270(9) -0.0008(7) -0.0032(7) 0.0004(7)
C27 0.0341(11) 0.0235(9) 0.0269(9) -0.0021(7) -0.0006(8) -0.0078(8)
C28 0.0311(11) 0.0273(9) 0.0228(9) 0.0011(7) 0.0014(8) -0.0015(8)
C29 0.0566(16) 0.0333(11) 0.0283(10) 0.0008(9) -0.0024(11) -0.0213(12)
C30 0.0310(11) 0.0245(9) 0.0416(11) 0.0022(8) 0.0030(9) -0.0079(9)
C31 0.0382(12) 0.0374(11) 0.0333(10) -0.0050(9) -0.0098(9) 0.0055(10)
C32 0.0287(11) 0.0319(10) 0.0321(10) -0.0022(8) -0.0061(9) 0.0085(9)
C33 0.0272(11) 0.0264(10) 0.0339(10) -0.0032(8) 0.0038(8) -0.0082(8)
C34 0.0238(10) 0.0192(8) 0.0387(10) -0.0052(7) 0.0036(8) 0.0023(7)
C35 0.0390(13) 0.0288(10) 0.0282(9) -0.0046(8) 0.0038(9) -0.0149(9)
C36 0.0300(11) 0.0426(12) 0.0310(10) -0.0026(9) -0.0043(8) 0.0128(10)
C37 0.0327(12) 0.0238(9) 0.0298(9) -0.0033(7) -0.0080(8) 0.0021(8)
C38 0.0469(14) 0.0329(11) 0.0390(12) -0.0089(9) 0.0028(10) 0.0064(11)
C39 0.0390(13) 0.0286(10) 0.0346(10) 0.0004(8) -0.0015(9) 0.0122(9)
C40 0.0541(16) 0.0281(10) 0.0346(11) -0.0080(8) 0.0072(11) -0.0064(10)

loop_
_atom_type_symbol
_atom_type_description
_atom_type_scat_dispersion_real
_atom_type_scat_dispersion_imag
_atom_type_scat_source
C C 0.0181 0.0091 'International Tables Vol C Tables 4.2.6.8 and 6.1.1.4'
H H 0.0000 0.0000 'International Tables Vol C Tables 4.2.6.8 and 6.1.1.4'
O O 0.0492 0.0322 'International Tables Vol C Tables 4.2.6.8 and 6.1.1.4'

loop_
_geom_angle_atom_site_label_1
_geom_angle_atom_site_label_2
_geom_angle_atom_site_label_3
_geom_angle
C12 C4 C17 120.63(18)
C12 C5 C6 118.97(18)
C5 C6 C10 122.25(18)
C18 C8 C11 107.88(15)
C24 C8 C11 109.39(16)
C24 C8 C18 113.92(15)
O2 C9 C26 114.85(16)
O2 C9 C30 111.64(16)
C26 C9 C30 104.65(16)
C6 C10 C11 120.58(17)
C6 C10 C17 117.83(17)
C17 C10 C11 121.58(17)
C8 C11 C13 110.92(16)
C10 C11 C8 111.19(15)
C10 C11 C13 113.15(15)
O1 C12 C4 118.65(17)
O1 C12 C5 121.24(18)
C4 C12 C5 120.10(17)
C34 C13 C11 112.86(16)
C15 C14 C21 119.97(19)
C15 C14 C36 118.15(19)
C21 C14 C36 121.84(18)
C28 C15 C14 121.0(2)
C28 C16 C32 119.4(2)
C4 C17 C19 118.29(17)
C10 C17 C4 119.96(18)
C10 C17 C19 121.73(16)
C8 C18 C26 112.33(15)
C8 C18 C33 120.59(17)
C33 C18 C26 104.72(15)
C17 C19 C24 113.75(16)
C22 C20 C25 108.43(17)
C22 C20 C39 115.67(16)
C39 C20 C25 109.91(17)
C14 C21 C25 121.60(18)
C32 C21 C14 117.59(18)
C32 C21 C25 120.76(18)
C20 C22 C27 111.54(16)
C20 C22 C38 119.8(2)
C38 C22 C27 104.34(17)
C25 C23 C31 112.61(18)
C8 C24 C19 110.14(16)
C21 C25 C20 111.30(17)
C21 C25 C23 113.47(16)
C23 C25 C20 111.27(17)
C9 C26 C18 98.97(15)
C34 C26 C9 115.11(16)
C34 C26 C18 108.49(15)
C34 C26 C37 110.85(17)
C37 C26 C9 109.18(16)
C37 C26 C18 113.85(16)
C22 C27 C35 100.56(16)
C29 C27 C22 112.74(19)
C29 C27 C35 108.39(17)
C31 C27 C22 108.34(17)
C31 C27 C29 110.3(2)
C31 C27 C35 116.31(19)
O7 C28 C15 117.9(2)
O7 C28 C16 122.40(19)
C15 C28 C16 119.70(19)
C9 C30 C33 105.66(16)
C27 C31 C23 111.44(19)
C16 C32 C21 122.2(2)
C18 C33 C30 103.78(17)
C26 C34 C13 111.94(16)
O3 C35 C27 113.10(17)
O3 C35 C40 112.19(18)
C27 C35 C40 104.30(18)
C14 C36 C39 112.54(19)
C22 C38 C40 104.1(2)
C36 C39 C20 108.54(17)
C35 C40 C38 106.71(18)

loop_
_geom_bond_atom_site_label_1
_geom_bond_atom_site_label_2
_geom_bond_distance
O1 C12 1.378(2)
O2 C9 1.434(2)
O3 C35 1.435(3)
C4 C12 1.386(3)
C4 C17 1.403(3)
C5 C6 1.390(3)
C5 C12 1.388(3)
C6 C10 1.399(3)
O7 C28 1.371(3)
C8 C11 1.539(3)
C8 C18 1.525(2)
C8 C24 1.524(2)
C9 C26 1.537(2)
C9 C30 1.540(3)
C10 C11 1.527(2)
C10 C17 1.401(3)
C11 C13 1.539(3)
C13 C34 1.539(3)
C14 C15 1.396(3)
C14 C21 1.402(3)
C14 C36 1.516(3)
C15 C28 1.380(3)
C16 C28 1.384(3)
C16 C32 1.385(3)
C17 C19 1.516(3)
C18 C26 1.540(3)
C18 C33 1.529(3)
C19 C24 1.527(3)
C20 C22 1.522(3)
C20 C25 1.537(3)
C20 C39 1.524(3)
C21 C25 1.526(3)
C21 C32 1.396(3)
C22 C27 1.537(3)
C22 C38 1.528(3)
C23 C25 1.537(3)
C23 C31 1.545(3)
C26 C34 1.524(3)
C26 C37 1.537(3)
C27 C29 1.529(3)
C27 C31 1.527(3)
C27 C35 1.538(3)
C30 C33 1.556(3)
C35 C40 1.541(4)
C36 C39 1.522(3)
C38 C40 1.544(3)
